data_7717613
loop_
_publ_author_name
'Zhang, Lixin'
'Jiang, Wen'

_publ_section_title
;
 Phosphaguanidinate Yttrium Carbene, Carbyne and Carbide Complexes: Three
 Distinct C1 Functionalities
;
_journal_name_full 'Dalton Transactions'
_journal_paper_doi 10.1039/D4DT03060E
_journal_year 2024
_chemical_formula_moiety 'C82 H110 Al2 N4 P2 Y2'
_chemical_formula_sum 'C82 H110 Al2 N4 P2 Y2'
_chemical_formula_weight 1445.45
_space_group_crystal_system triclinic
_space_group_IT_number 2
_space_group_name_Hall '-P 1'
_space_group_name_H-M_alt 'P -1'
_atom_sites_solution_hydrogens mixed
_atom_sites_solution_primary iterative
_audit_block_doi 10.5517/ccdc.csd.cc2l67ln
_audit_creation_date 2024-10-07
_audit_creation_method
;
Olex2 1.2
(compiled 2018.05.29 svn.r3508 for OlexSys, GUI svn.r5506)
;
_audit_update_record
;
2024-10-08 deposited with the CCDC.	2024-12-02 downloaded from the CCDC.
;
_cell_angle_alpha 66.611(2)
_cell_angle_beta 78.717(2)
_cell_angle_gamma 79.637(2)
_cell_formula_units_Z 2
_cell_length_a 12.0176(6)
_cell_length_b 18.7006(11)
_cell_length_c 19.4040(11)
_cell_measurement_reflns_used 9995
_cell_measurement_temperature 193(2)
_cell_measurement_theta_max 26.386
_cell_measurement_theta_min 2.229
_cell_volume 3899.7(4)
_computing_cell_refinement 'SAINT V8.38A (?, 2016)'
_computing_data_reduction 'SAINT V8.38A (?, 2016)'
_computing_molecular_graphics 'Olex2 (Dolomanov et al., 2009)'
_computing_publication_material 'Olex2 (Dolomanov et al., 2009)'
_computing_structure_refinement 'ShelXL (Sheldrick, 2015)'
_computing_structure_solution 'olex2.solve (Bourhis et al., 2015)'
_diffrn_ambient_temperature 193.29
_diffrn_measured_fraction_theta_full 0.987
_diffrn_measured_fraction_theta_max 0.987
_diffrn_measurement_device_type 'Bruker APEX-II CCD'
_diffrn_measurement_method '\f and \w scans'
_diffrn_radiation_type MoK\a
_diffrn_radiation_wavelength 0.71073
_diffrn_reflns_av_R_equivalents 0.0978
_diffrn_reflns_av_unetI/netI 0.0603
_diffrn_reflns_Laue_measured_fraction_full 0.987
_diffrn_reflns_Laue_measured_fraction_max 0.987
_diffrn_reflns_limit_h_max 14
_diffrn_reflns_limit_h_min -14
_diffrn_reflns_limit_k_max 22
_diffrn_reflns_limit_k_min -22
_diffrn_reflns_limit_l_max 23
_diffrn_reflns_limit_l_min -23
_diffrn_reflns_number 85131
_diffrn_reflns_point_group_measured_fraction_full 0.987
_diffrn_reflns_point_group_measured_fraction_max 0.987
_diffrn_reflns_theta_full 25.050
_diffrn_reflns_theta_max 25.050
_diffrn_reflns_theta_min 2.216
_diffrn_standards_number 0
_exptl_absorpt_coefficient_mu 1.588
_exptl_absorpt_correction_T_max 0.7454
_exptl_absorpt_correction_T_min 0.4673
_exptl_absorpt_correction_type multi-scan
_exptl_absorpt_process_details
'SADABS-2016/2 (Bruker,2016/2) was used for absorption correction. wR2(int) was 0.1667 before and 0.0785 after correction. The Ratio of minimum to maximum transmission is 0.6269. The \l/2 correction factor is Not present.'
_exptl_crystal_colour colourless
_exptl_crystal_colour_primary colourless
_exptl_crystal_density_diffrn 1.231
_exptl_crystal_description block
_exptl_crystal_F_000 1528
_exptl_crystal_size_max 0.25
_exptl_crystal_size_mid 0.15
_exptl_crystal_size_min 0.05
_refine_diff_density_max 0.343
_refine_diff_density_min -0.499
_refine_diff_density_rms 0.088
_refine_ls_extinction_method none
_refine_ls_goodness_of_fit_ref 1.044
_refine_ls_hydrogen_treatment mixed
_refine_ls_matrix_type full
_refine_ls_number_parameters 911
_refine_ls_number_reflns 13652
_refine_ls_number_restraints 16
_refine_ls_restrained_S_all 1.045
_refine_ls_R_factor_all 0.0533
_refine_ls_R_factor_gt 0.0363
_refine_ls_shift/su_max 0.002
_refine_ls_shift/su_mean 0.000
_refine_ls_structure_factor_coef Fsqd
_refine_ls_weighting_details 'w=1/[\s^2^(Fo^2^)+(0.0288P)^2^+1.4177P] where P=(Fo^2^+2Fc^2^)/3'
_refine_ls_weighting_scheme calc
_refine_ls_wR_factor_gt 0.0798
_refine_ls_wR_factor_ref 0.0867
_reflns_Friedel_coverage 0.000
_reflns_number_gt 10950
_reflns_number_total 13652
_reflns_threshold_expression 'I > 2\s(I)'
_cod_data_source_file d4dt03060e2.cif
_cod_data_source_block mo_220603c_a
_cod_database_code 7717613
_shelx_shelxl_version_number 2018/3
_shelx_space_group_comment
;
The symmetry employed for this shelxl refinement is uniquely defined
by the following loop, which should always be used as a source of
symmetry information in preference to the above space-group names.
They are only intended as comments.
;
_shelx_estimated_absorpt_t_max 0.925
_shelx_estimated_absorpt_t_min 0.692
_olex2_refinement_description
;
1. Fixed Uiso
 At 1.2 times of:
  All C(H) groups
 At 1.5 times of:
  All C(H,H,H) groups
2. Restrained distances
 C2-H2
 0.98 with sigma of 0.02
 C1-H1c
 0.98 with sigma of 0.02
 C1-H1a
 0.98 with sigma of 0.02
 H1c-H1b
 1.6 with sigma of 0.02
 H1b-H1a
 1.6 with sigma of 0.02
 H1c-H1a
 1.6 with sigma of 0.02
 C1-H1b
 0.96 with sigma of 0.02
3. Rigid bond restraints
 Y1, C1, Y2, C1
 with sigma for 1-2 distances of 0.01 and sigma for 1-3 distances of 0.02
4. Uiso/Uaniso restraints and constraints
Uanis(C1) \\sim Ueq: with sigma of 0.2 and sigma for terminal atoms of 0.4
5.a Ternary CH refined with riding coordinates:
 C28(H28), C68(H68), C16(H16), C31(H31), C65(H65), C19(H19), C56(H56), C53(H53)
5.b Aromatic/amide H refined with riding coordinates:
 C26(H26), C61(H61), C35(H35), C82(H82), C72(H72), C24(H24), C41(H41),
 C78(H78), C43(H43), C45(H45), C79(H79), C14(H14), C25(H25), C36(H36), C12(H12),
  C63(H63), C39(H39), C80(H80), C76(H76), C62(H62), C44(H44), C74(H74),
 C81(H81), C51(H51), C75(H75), C49(H49), C73(H73), C42(H42), C13(H13), C37(H37),
  C38(H38), C50(H50)
5.c Idealised Me refined as rotating group:
 C7(H7a,H7b,H7c), C70(H70a,H70b,H70c), C30(H30a,H30b,H30c), C69(H69a,H69b,
 H69c), C32(H32a,H32b,H32c), C33(H33a,H33b,H33c), C17(H17a,H17b,H17c), C18(H18a,
 H18b,H18c), C21(H21a,H21b,H21c), C29(H29a,H29b,H29c), C55(H55a,H55b,H55c),
 C66(H66a,H66b,H66c), C57(H57a,H57b,H57c), C20(H20a,H20b,H20c), C58(H58a,H58b,
 H58c), C4(H4a,H4b,H4c), C54(H54a,H54b,H54c), C67(H67a,H67b,H67c)
;
_olex2_submission_special_instructions 'No special instructions were received'

loop_
_space_group_symop_operation_xyz
'x, y, z'
'-x, -y, -z'

loop_
_atom_site_label
_atom_site_type_symbol
_atom_site_fract_x
_atom_site_fract_y
_atom_site_fract_z
_atom_site_U_iso_or_equiv
_atom_site_adp_type
_atom_site_occupancy
_atom_site_site_symmetry_order
_atom_site_calc_flag
_atom_site_refinement_flags_posn
_atom_site_refinement_flags_adp
_atom_site_refinement_flags_occupancy
_atom_site_disorder_assembly
_atom_site_disorder_group
Y1 Y 0.73952(2) 0.43114(2) 0.74478(2) 0.02302(7) Uani 1 1 d . U . . .
Y2 Y 0.69481(2) 0.62518(2) 0.75054(2) 0.02216(7) Uani 1 1 d . U . . .
P2 P 0.55413(5) 0.87849(4) 0.74551(4) 0.02228(15) Uani 1 1 d . . . . .
P1 P 0.75301(5) 0.18043(4) 0.73950(4) 0.02174(15) Uani 1 1 d . . . . .
Al2 Al 0.69410(6) 0.47014(4) 0.88679(4) 0.02296(17) Uani 1 1 d . . . . .
Al1 Al 0.91914(6) 0.54149(5) 0.70141(4) 0.02503(18) Uani 1 1 d . . . . .
N3 N 0.70892(16) 0.74255(12) 0.76493(11) 0.0220(5) Uani 1 1 d . . . . .
N1 N 0.65738(16) 0.34118(12) 0.71346(11) 0.0209(4) Uani 1 1 d . . . . .
N4 N 0.55145(16) 0.73612(12) 0.72077(11) 0.0202(4) Uani 1 1 d . . . . .
N2 N 0.82797(16) 0.30370(11) 0.75819(11) 0.0192(4) Uani 1 1 d . . . . .
C22 C 0.93066(19) 0.25190(14) 0.77708(14) 0.0208(5) Uani 1 1 d . . . . .
C9 C 0.74082(19) 0.28326(14) 0.73736(13) 0.0180(5) Uani 1 1 d . . . . .
C27 C 0.9656(2) 0.23276(15) 0.84875(14) 0.0243(6) Uani 1 1 d . . . . .
C34 C 0.7786(2) 0.12270(14) 0.83796(14) 0.0237(6) Uani 1 1 d . . . . .
C46 C 0.60470(19) 0.77771(14) 0.74464(13) 0.0190(5) Uani 1 1 d . . . . .
C59 C 0.4618(2) 0.77005(14) 0.67378(14) 0.0219(5) Uani 1 1 d . . . . .
C60 C 0.3487(2) 0.75096(15) 0.70182(14) 0.0251(6) Uani 1 1 d . . . . .
C71 C 0.5733(2) 0.86409(15) 0.84175(14) 0.0243(6) Uani 1 1 d . . . . .
C64 C 0.4912(2) 0.81530(16) 0.59653(14) 0.0283(6) Uani 1 1 d . . . . .
C10 C 0.5727(2) 0.33754(14) 0.67175(14) 0.0222(5) Uani 1 1 d . . . . .
C47 C 0.7859(2) 0.77783(15) 0.78718(15) 0.0250(6) Uani 1 1 d . . . . .
C28 C 0.9138(2) 0.27637(16) 0.90120(14) 0.0279(6) Uani 1 1 d . . . . .
H28 H 0.843290 0.310018 0.881931 0.033 Uiso 1 1 calc R . . . .
C40 C 0.6112(2) 0.15382(14) 0.74234(14) 0.0233(6) Uani 1 1 d . . . . .
C8 C 0.5656(2) 0.56175(19) 0.87858(19) 0.0336(7) Uani 1 1 d . . . . .
C23 C 1.0032(2) 0.22359(15) 0.72379(14) 0.0246(6) Uani 1 1 d . . . . .
C15 C 0.4575(2) 0.32962(15) 0.70598(15) 0.0256(6) Uani 1 1 d . . . . .
C77 C 0.3969(2) 0.89955(14) 0.75150(14) 0.0233(6) Uani 1 1 d . . . . .
C6 C 0.6091(3) 0.3885(2) 0.8780(2) 0.0356(7) Uani 1 1 d . . . . .
C68 C 0.3127(2) 0.69789(15) 0.78290(14) 0.0264(6) Uani 1 1 d . . . . .
H68 H 0.373438 0.692948 0.813656 0.032 Uiso 1 1 calc R . . . .
C26 C 1.0590(2) 0.17707(16) 0.86936(16) 0.0318(6) Uani 1 1 d . . . . .
H26 H 1.080202 0.162346 0.918237 0.038 Uiso 1 1 calc R . . . .
C61 C 0.2675(2) 0.78154(18) 0.65192(16) 0.0385(7) Uani 1 1 d . . . . .
H61 H 0.191069 0.769560 0.670160 0.046 Uiso 1 1 calc R . . . .
C11 C 0.6031(2) 0.34937(16) 0.59470(15) 0.0278(6) Uani 1 1 d . . . . .
C35 C 0.7174(2) 0.13641(16) 0.90102(15) 0.0294(6) Uani 1 1 d . . . . .
H35 H 0.663172 0.181573 0.894255 0.035 Uiso 1 1 calc R . . . .
C82 C 0.3244(2) 0.89549(17) 0.81816(16) 0.0326(6) Uani 1 1 d . . . . .
H82 H 0.352381 0.868783 0.865496 0.039 Uiso 1 1 calc R . . . .
C16 C 0.4163(2) 0.33071(16) 0.78473(15) 0.0286(6) Uani 1 1 d . . . . .
H16 H 0.481739 0.309761 0.814802 0.034 Uiso 1 1 calc R . . . .
C2 C 0.8157(2) 0.50331(15) 0.79900(14) 0.0216(5) Uani 1 1 d D . . . .
C31 C 0.9938(2) 0.25637(17) 0.63903(15) 0.0307(6) Uani 1 1 d . . . . .
H31 H 0.916029 0.285599 0.631446 0.037 Uiso 1 1 calc R . . . .
C72 C 0.5406(2) 0.80082(16) 0.90713(16) 0.0328(6) Uani 1 1 d . . . . .
H72 H 0.512800 0.758515 0.902851 0.039 Uiso 1 1 calc R . . . .
C65 C 0.6140(2) 0.82995(17) 0.56085(15) 0.0337(7) Uani 1 1 d . . . . .
H65 H 0.662423 0.807725 0.602663 0.040 Uiso 1 1 calc R . . . .
C48 C 0.8244(2) 0.73654(16) 0.85844(15) 0.0287(6) Uani 1 1 d . . . . .
C5 C 0.8660(3) 0.65761(19) 0.64215(19) 0.0383(7) Uani 1 1 d . . . . .
C24 C 1.0962(2) 0.16835(16) 0.74782(16) 0.0315(6) Uani 1 1 d . . . . .
H24 H 1.143321 0.147822 0.713010 0.038 Uiso 1 1 calc R . . . .
C41 C 0.5313(2) 0.12881(18) 0.80688(16) 0.0347(7) Uani 1 1 d . . . . .
H41 H 0.542147 0.133652 0.851984 0.042 Uiso 1 1 calc R . . . .
C7 C 0.7343(2) 0.42738(18) 0.99027(15) 0.0365(7) Uani 1 1 d . . . . .
H7A H 0.710252 0.374772 1.017348 0.055 Uiso 1 1 calc GR . . . .
H7B H 0.695662 0.461637 1.017094 0.055 Uiso 1 1 calc GR . . . .
H7C H 0.817178 0.424438 0.987900 0.055 Uiso 1 1 calc GR . . . .
C78 C 0.3516(2) 0.93856(16) 0.68350(16) 0.0323(6) Uani 1 1 d . . . . .
H78 H 0.399158 0.943008 0.637023 0.039 Uiso 1 1 calc R . . . .
C43 C 0.4187(2) 0.08930(16) 0.74186(18) 0.0356(7) Uani 1 1 d . . . . .
H43 H 0.353136 0.067735 0.741551 0.043 Uiso 1 1 calc R . . . .
C19 C 0.7197(2) 0.37225(17) 0.55075(15) 0.0338(7) Uani 1 1 d . . . . .
H19 H 0.770583 0.365890 0.588375 0.041 Uiso 1 1 calc R . . . .
C45 C 0.5933(2) 0.14523(16) 0.67718(16) 0.0332(7) Uani 1 1 d . . . . .
H45 H 0.646882 0.161266 0.632413 0.040 Uiso 1 1 calc R . . . .
C52 C 0.8310(2) 0.84843(16) 0.73739(16) 0.0308(6) Uani 1 1 d . . . . .
C79 C 0.2385(2) 0.97097(17) 0.68250(18) 0.0386(7) Uani 1 1 d . . . . .
H79 H 0.208731 0.995901 0.635655 0.046 Uiso 1 1 calc R . . . .
C56 C 0.8095(2) 0.65101(17) 0.90623(16) 0.0341(7) Uani 1 1 d . . . . .
H56 H 0.757488 0.634129 0.882572 0.041 Uiso 1 1 calc R . . . .
C14 C 0.3792(2) 0.32721(17) 0.66295(16) 0.0363(7) Uani 1 1 d . . . . .
H14 H 0.302451 0.320012 0.685688 0.044 Uiso 1 1 calc R . . . .
C3 C 0.8931(3) 0.4893(2) 0.63034(18) 0.0369(7) Uani 1 1 d . . . . .
C25 C 1.1218(2) 0.14255(17) 0.82079(17) 0.0353(7) Uani 1 1 d . . . . .
H25 H 1.181754 0.101718 0.837273 0.042 Uiso 1 1 calc R . . . .
C70 C 0.1996(2) 0.72977(19) 0.81854(17) 0.0400(7) Uani 1 1 d . . . . .
H70A H 0.204637 0.783167 0.814144 0.060 Uiso 1 1 calc GR . . . .
H70B H 0.184216 0.696062 0.872182 0.060 Uiso 1 1 calc GR . . . .
H70C H 0.137539 0.730449 0.792095 0.060 Uiso 1 1 calc GR . . . .
C36 C 0.7346(3) 0.08486(18) 0.97377(17) 0.0409(7) Uani 1 1 d . . . . .
H36 H 0.689385 0.093389 1.016385 0.049 Uiso 1 1 calc R . . . .
C12 C 0.5202(2) 0.34659(18) 0.55444(16) 0.0387(7) Uani 1 1 d . . . . .
H12 H 0.540449 0.352855 0.502695 0.046 Uiso 1 1 calc R . . . .
C63 C 0.4059(2) 0.84466(18) 0.54959(16) 0.0397(7) Uani 1 1 d . . . . .
H63 H 0.424718 0.876375 0.497677 0.048 Uiso 1 1 calc R . . . .
C30 C 0.9995(2) 0.33010(17) 0.89701(18) 0.0393(7) Uani 1 1 d . . . . .
H30A H 1.067573 0.298115 0.918460 0.059 Uiso 1 1 calc GR . . . .
H30B H 0.964365 0.363041 0.925925 0.059 Uiso 1 1 calc GR . . . .
H30C H 1.021198 0.363494 0.843984 0.059 Uiso 1 1 calc GR . . . .
C39 C 0.8608(2) 0.05753(16) 0.84990(17) 0.0365(7) Uani 1 1 d . . . . .
H39 H 0.903614 0.046876 0.807707 0.044 Uiso 1 1 calc R . . . .
C53 C 0.8232(2) 0.88690(17) 0.65315(16) 0.0365(7) Uani 1 1 d . . . . .
H53 H 0.761003 0.864974 0.642846 0.044 Uiso 1 1 calc R . . . .
C80 C 0.1691(2) 0.96723(17) 0.74903(18) 0.0373(7) Uani 1 1 d . . . . .
H80 H 0.091971 0.990432 0.748122 0.045 Uiso 1 1 calc R . . . .
C1 C 0.6174(2) 0.55878(18) 0.68326(19) 0.0391(7) Uani 1 1 d D U . . .
C76 C 0.6143(2) 0.92524(17) 0.84956(16) 0.0320(6) Uani 1 1 d . . . . .
H76 H 0.637521 0.968736 0.805713 0.038 Uiso 1 1 calc R . . . .
C69 C 0.3019(3) 0.61587(17) 0.78677(19) 0.0455(8) Uani 1 1 d . . . . .
H69A H 0.240596 0.619138 0.758568 0.068 Uiso 1 1 calc GR . . . .
H69B H 0.283975 0.581130 0.839816 0.068 Uiso 1 1 calc GR . . . .
H69C H 0.374102 0.594937 0.764413 0.068 Uiso 1 1 calc GR . . . .
C62 C 0.2947(3) 0.8284(2) 0.57724(17) 0.0463(8) Uani 1 1 d . . . . .
H62 H 0.237304 0.849570 0.544815 0.056 Uiso 1 1 calc R . . . .
C44 C 0.4967(3) 0.11306(18) 0.67788(17) 0.0410(8) Uani 1 1 d . . . . .
H44 H 0.484958 0.107569 0.633297 0.049 Uiso 1 1 calc R . . . .
C74 C 0.5886(3) 0.8608(2) 0.98442(18) 0.0445(8) Uani 1 1 d . . . . .
H74 H 0.593487 0.859848 1.033064 0.053 Uiso 1 1 calc R . . . .
C81 C 0.2119(2) 0.92981(18) 0.81658(17) 0.0382(7) Uani 1 1 d . . . . .
H81 H 0.164362 0.927337 0.862579 0.046 Uiso 1 1 calc R . . . .
C51 C 0.8980(2) 0.88124(18) 0.76623(18) 0.0400(7) Uani 1 1 d . . . . .
H51 H 0.926093 0.929768 0.734436 0.048 Uiso 1 1 calc R . . . .
C75 C 0.6215(3) 0.9231(2) 0.92097(18) 0.0429(8) Uani 1 1 d . . . . .
H75 H 0.649377 0.965119 0.925680 0.051 Uiso 1 1 calc R . . . .
C32 C 1.0827(2) 0.31480(19) 0.59722(17) 0.0438(8) Uani 1 1 d . . . . .
H32A H 1.071731 0.354830 0.619375 0.066 Uiso 1 1 calc GR . . . .
H32B H 1.073186 0.339964 0.543456 0.066 Uiso 1 1 calc GR . . . .
H32C H 1.159671 0.286796 0.602226 0.066 Uiso 1 1 calc GR . . . .
C33 C 1.0107(2) 0.1931(2) 0.60524(17) 0.0443(8) Uani 1 1 d . . . . .
H33A H 1.088125 0.165701 0.609630 0.067 Uiso 1 1 calc GR . . . .
H33B H 0.999903 0.217659 0.551678 0.067 Uiso 1 1 calc GR . . . .
H33C H 0.954915 0.155531 0.632805 0.067 Uiso 1 1 calc GR . . . .
C17 C 0.3167(2) 0.28221(19) 0.82849(18) 0.0432(8) Uani 1 1 d . . . . .
H17A H 0.248112 0.306812 0.803989 0.065 Uiso 1 1 calc GR . . . .
H17B H 0.302152 0.279886 0.880783 0.065 Uiso 1 1 calc GR . . . .
H17C H 0.336281 0.228970 0.828629 0.065 Uiso 1 1 calc GR . . . .
C49 C 0.8909(2) 0.77322(19) 0.88347(18) 0.0393(7) Uani 1 1 d . . . . .
H49 H 0.913282 0.747194 0.932582 0.047 Uiso 1 1 calc R . . . .
C73 C 0.5480(2) 0.79882(19) 0.97827(17) 0.0407(7) Uani 1 1 d . . . . .
H73 H 0.525601 0.755418 1.022465 0.049 Uiso 1 1 calc R . . . .
C42 C 0.4357(2) 0.09676(18) 0.80621(18) 0.0404(7) Uani 1 1 d . . . . .
H42 H 0.381969 0.079967 0.850763 0.048 Uiso 1 1 calc R . . . .
C13 C 0.4098(2) 0.33494(19) 0.58867(17) 0.0417(8) Uani 1 1 d . . . . .
H13 H 0.354859 0.332250 0.560882 0.050 Uiso 1 1 calc R . . . .
C18 C 0.3786(3) 0.41528(18) 0.77815(19) 0.0470(8) Uani 1 1 d . . . . .
H18A H 0.441026 0.447285 0.750061 0.070 Uiso 1 1 calc GR . . . .
H18B H 0.358858 0.416997 0.828964 0.070 Uiso 1 1 calc GR . . . .
H18C H 0.311766 0.435878 0.751201 0.070 Uiso 1 1 calc GR . . . .
C37 C 0.8172(3) 0.02135(19) 0.98437(19) 0.0495(9) Uani 1 1 d . . . . .
H37 H 0.830080 -0.013185 1.034186 0.059 Uiso 1 1 calc R . . . .
C38 C 0.8806(3) 0.00815(18) 0.9228(2) 0.0489(9) Uani 1 1 d . . . . .
H38 H 0.938533 -0.035057 0.930029 0.059 Uiso 1 1 calc R . . . .
C21 C 0.7089(3) 0.45857(19) 0.49802(18) 0.0526(9) Uani 1 1 d . . . . .
H21A H 0.663037 0.466056 0.458634 0.079 Uiso 1 1 calc GR . . . .
H21B H 0.785108 0.474275 0.474309 0.079 Uiso 1 1 calc GR . . . .
H21C H 0.671747 0.490756 0.527314 0.079 Uiso 1 1 calc GR . . . .
C29 C 0.8817(3) 0.2237(2) 0.98338(17) 0.0492(8) Uani 1 1 d . . . . .
H29A H 0.822692 0.192102 0.986538 0.074 Uiso 1 1 calc GR . . . .
H29B H 0.852441 0.256011 1.013690 0.074 Uiso 1 1 calc GR . . . .
H29C H 0.949318 0.188931 1.002875 0.074 Uiso 1 1 calc GR . . . .
C55 C 0.7955(3) 0.97598(19) 0.6242(2) 0.0538(9) Uani 1 1 d . . . . .
H55A H 0.724810 0.989847 0.653408 0.081 Uiso 1 1 calc GR . . . .
H55B H 0.785874 0.996006 0.570503 0.081 Uiso 1 1 calc GR . . . .
H55C H 0.858224 0.999267 0.630014 0.081 Uiso 1 1 calc GR . . . .
C66 C 0.6575(3) 0.7868(2) 0.50659(18) 0.0552(9) Uani 1 1 d . . . . .
H66A H 0.649465 0.730804 0.533654 0.083 Uiso 1 1 calc GR . . . .
H66B H 0.738117 0.793612 0.487189 0.083 Uiso 1 1 calc GR . . . .
H66C H 0.612783 0.808217 0.464175 0.083 Uiso 1 1 calc GR . . . .
C50 C 0.9244(3) 0.8455(2) 0.8391(2) 0.0466(8) Uani 1 1 d . . . . .
H50 H 0.965541 0.870843 0.858238 0.056 Uiso 1 1 calc R . . . .
C57 C 0.9250(3) 0.6010(2) 0.9034(2) 0.0545(9) Uani 1 1 d . . . . .
H57A H 0.956502 0.609711 0.850519 0.082 Uiso 1 1 calc GR . . . .
H57B H 0.914679 0.545478 0.931158 0.082 Uiso 1 1 calc GR . . . .
H57C H 0.977818 0.615884 0.926745 0.082 Uiso 1 1 calc GR . . . .
C20 C 0.7761(3) 0.3201(2) 0.50675(19) 0.0523(9) Uani 1 1 d . . . . .
H20A H 0.783444 0.265256 0.541787 0.078 Uiso 1 1 calc GR . . . .
H20B H 0.852052 0.335529 0.481822 0.078 Uiso 1 1 calc GR . . . .
H20C H 0.729075 0.326223 0.468414 0.078 Uiso 1 1 calc GR . . . .
C58 C 0.7569(3) 0.6351(2) 0.98883(18) 0.0556(9) Uani 1 1 d . . . . .
H58A H 0.805925 0.651368 1.013522 0.083 Uiso 1 1 calc GR . . . .
H58B H 0.750023 0.578949 1.015573 0.083 Uiso 1 1 calc GR . . . .
H58C H 0.681021 0.664806 0.990194 0.083 Uiso 1 1 calc GR . . . .
C4 C 1.0827(2) 0.5290(2) 0.70802(19) 0.0560(10) Uani 1 1 d . . . . .
H4A H 1.093032 0.527981 0.757269 0.084 Uiso 1 1 calc GR . . . .
H4B H 1.118189 0.572980 0.667391 0.084 Uiso 1 1 calc GR . . . .
H4C H 1.118596 0.479712 0.702720 0.084 Uiso 1 1 calc GR . . . .
C54 C 0.9356(3) 0.8656(2) 0.6083(2) 0.0542(9) Uani 1 1 d . . . . .
H54A H 0.997266 0.889218 0.614923 0.081 Uiso 1 1 calc GR . . . .
H54B H 0.927385 0.885442 0.554427 0.081 Uiso 1 1 calc GR . . . .
H54C H 0.953967 0.808434 0.627047 0.081 Uiso 1 1 calc GR . . . .
C67 C 0.6278(3) 0.91709(19) 0.52093(19) 0.0552(9) Uani 1 1 d . . . . .
H67A H 0.580473 0.940738 0.479903 0.083 Uiso 1 1 calc GR . . . .
H67B H 0.708081 0.923519 0.499857 0.083 Uiso 1 1 calc GR . . . .
H67C H 0.603791 0.942979 0.557406 0.083 Uiso 1 1 calc GR . . . .
H2 H 0.873(2) 0.493(2) 0.8298(17) 0.066(10) Uiso 1 1 d D . . . .
H6A H 0.555(3) 0.381(2) 0.925(2) 0.072(11) Uiso 1 1 d . . . . .
H3A H 0.823(3) 0.504(2) 0.605(2) 0.074(12) Uiso 1 1 d . . . . .
H3B H 0.958(3) 0.5075(19) 0.5920(19) 0.057(10) Uiso 1 1 d . . . . .
H6B H 0.565(3) 0.399(2) 0.845(2) 0.078(13) Uiso 1 1 d . . . . .
H3C H 0.912(3) 0.435(2) 0.647(2) 0.079(13) Uiso 1 1 d . . . . .
H6C H 0.647(3) 0.338(2) 0.884(2) 0.076(13) Uiso 1 1 d . . . . .
H8A H 0.521(3) 0.529(2) 0.927(2) 0.066(11) Uiso 1 1 d . . . . .
H8B H 0.570(3) 0.609(2) 0.888(2) 0.075(12) Uiso 1 1 d . . . . .
H5A H 0.930(3) 0.667(2) 0.600(2) 0.062(10) Uiso 1 1 d . . . . .
H5B H 0.809(3) 0.678(2) 0.614(2) 0.070(12) Uiso 1 1 d . . . . .
H8C H 0.514(3) 0.571(2) 0.848(2) 0.073(12) Uiso 1 1 d . . . . .
H5C H 0.870(3) 0.692(3) 0.665(2) 0.090(14) Uiso 1 1 d . . . . .
H1A H 0.613(5) 0.5034(10) 0.701(2) 0.24(3) Uiso 1 1 d D . . . .
H1B H 0.5810(18) 0.5775(13) 0.6344(10) 0.014(6) Uiso 1 1 d D . . . .
H1C H 0.560(3) 0.584(3) 0.7117(19) 0.17(2) Uiso 1 1 d D . . . .

loop_
_atom_site_aniso_label
_atom_site_aniso_U_11
_atom_site_aniso_U_22
_atom_site_aniso_U_33
_atom_site_aniso_U_23
_atom_site_aniso_U_13
_atom_site_aniso_U_12
Y1 0.02577(13) 0.01882(14) 0.02696(15) -0.01139(12) -0.00343(10) -0.00228(10)
Y2 0.02350(13) 0.01763(14) 0.02520(15) -0.00936(11) -0.00412(10) 0.00195(10)
P2 0.0228(3) 0.0179(3) 0.0256(4) -0.0092(3) -0.0019(3) 0.0001(3)
P1 0.0209(3) 0.0203(3) 0.0268(4) -0.0125(3) -0.0017(3) -0.0023(3)
Al2 0.0231(4) 0.0227(4) 0.0215(4) -0.0081(3) -0.0006(3) -0.0017(3)
Al1 0.0199(4) 0.0266(4) 0.0260(4) -0.0089(4) -0.0002(3) -0.0020(3)
N3 0.0205(10) 0.0217(12) 0.0263(12) -0.0115(10) -0.0048(9) -0.0007(9)
N1 0.0182(10) 0.0210(11) 0.0250(12) -0.0099(10) -0.0064(8) 0.0009(9)
N4 0.0201(10) 0.0204(11) 0.0209(11) -0.0085(10) -0.0060(8) 0.0017(9)
N2 0.0164(10) 0.0208(11) 0.0219(11) -0.0089(10) -0.0042(8) -0.0015(8)
C22 0.0173(12) 0.0193(13) 0.0268(14) -0.0087(12) -0.0040(10) -0.0032(10)
C9 0.0195(12) 0.0198(13) 0.0132(12) -0.0060(11) 0.0011(9) -0.0029(10)
C27 0.0222(13) 0.0251(14) 0.0247(14) -0.0067(12) -0.0053(10) -0.0050(11)
C34 0.0214(13) 0.0194(14) 0.0309(15) -0.0075(12) -0.0058(11) -0.0061(11)
C46 0.0220(13) 0.0183(13) 0.0144(13) -0.0059(11) 0.0017(9) -0.0016(10)
C59 0.0235(13) 0.0196(13) 0.0247(15) -0.0118(12) -0.0070(10) 0.0043(10)
C60 0.0259(13) 0.0250(14) 0.0283(15) -0.0126(13) -0.0097(11) 0.0005(11)
C71 0.0215(13) 0.0240(14) 0.0283(15) -0.0136(13) -0.0011(11) 0.0017(11)
C64 0.0326(14) 0.0277(15) 0.0230(15) -0.0101(13) -0.0069(11) 0.0051(12)
C10 0.0224(13) 0.0172(13) 0.0286(15) -0.0084(12) -0.0099(11) 0.0009(10)
C47 0.0179(12) 0.0279(15) 0.0342(16) -0.0192(13) -0.0019(11) 0.0018(11)
C28 0.0238(13) 0.0357(16) 0.0260(15) -0.0126(13) -0.0112(11) 0.0028(12)
C40 0.0245(13) 0.0166(13) 0.0304(15) -0.0095(12) -0.0062(11) -0.0016(11)
C8 0.0270(15) 0.0327(18) 0.0341(18) -0.0100(15) 0.0013(13) 0.0019(13)
C23 0.0208(13) 0.0240(14) 0.0284(15) -0.0095(12) -0.0018(10) -0.0035(11)
C15 0.0246(13) 0.0229(14) 0.0301(15) -0.0091(12) -0.0106(11) 0.0010(11)
C77 0.0241(13) 0.0180(13) 0.0287(15) -0.0114(12) -0.0031(11) 0.0009(10)
C6 0.0305(16) 0.041(2) 0.0384(19) -0.0183(16) 0.0046(14) -0.0128(15)
C68 0.0224(13) 0.0283(15) 0.0288(15) -0.0099(13) -0.0060(11) -0.0026(11)
C26 0.0278(14) 0.0337(17) 0.0311(16) -0.0075(14) -0.0116(12) 0.0006(12)
C61 0.0280(15) 0.0488(19) 0.0390(19) -0.0138(16) -0.0109(13) -0.0042(14)
C11 0.0286(14) 0.0266(15) 0.0275(15) -0.0089(13) -0.0081(11) 0.0003(12)
C35 0.0324(15) 0.0263(15) 0.0313(16) -0.0111(13) -0.0081(12) -0.0036(12)
C82 0.0275(14) 0.0377(17) 0.0327(16) -0.0144(14) -0.0019(12) -0.0033(12)
C16 0.0187(13) 0.0338(16) 0.0365(16) -0.0168(14) -0.0064(11) 0.0003(11)
C2 0.0192(12) 0.0228(14) 0.0228(14) -0.0085(12) -0.0047(10) -0.0005(10)
C31 0.0238(14) 0.0394(17) 0.0270(15) -0.0150(14) 0.0013(11) 0.0020(12)
C72 0.0354(15) 0.0276(16) 0.0351(17) -0.0132(14) -0.0029(12) -0.0014(13)
C65 0.0321(15) 0.0377(17) 0.0208(15) -0.0051(13) -0.0007(11) 0.0045(13)
C48 0.0227(13) 0.0327(16) 0.0365(16) -0.0197(14) -0.0057(11) 0.0002(12)
C5 0.0450(19) 0.0293(18) 0.0347(19) -0.0116(15) 0.0063(16) -0.0032(15)
C24 0.0228(14) 0.0329(16) 0.0375(17) -0.0160(14) -0.0010(12) 0.0032(12)
C41 0.0247(14) 0.0485(19) 0.0383(17) -0.0232(15) -0.0020(12) -0.0089(13)
C7 0.0398(16) 0.0399(18) 0.0265(16) -0.0108(14) -0.0019(12) -0.0030(14)
C78 0.0321(15) 0.0316(16) 0.0313(16) -0.0135(14) -0.0041(12) 0.0052(12)
C43 0.0292(15) 0.0267(16) 0.057(2) -0.0178(15) -0.0161(14) -0.0020(12)
C19 0.0330(15) 0.0428(18) 0.0232(15) -0.0094(14) -0.0045(12) -0.0048(13)
C45 0.0382(16) 0.0348(17) 0.0290(16) -0.0115(14) -0.0077(12) -0.0073(13)
C52 0.0195(13) 0.0328(16) 0.0419(17) -0.0179(14) -0.0005(11) -0.0022(12)
C79 0.0358(16) 0.0329(17) 0.0443(19) -0.0125(15) -0.0136(14) 0.0067(13)
C56 0.0366(16) 0.0368(17) 0.0362(17) -0.0169(14) -0.0173(13) -0.0013(13)
C14 0.0281(15) 0.0442(19) 0.0425(18) -0.0188(15) -0.0125(13) -0.0042(13)
C3 0.0447(19) 0.0319(19) 0.0334(18) -0.0171(15) 0.0105(15) -0.0086(15)
C25 0.0252(14) 0.0303(16) 0.0449(19) -0.0098(15) -0.0128(13) 0.0090(12)
C70 0.0302(15) 0.0448(19) 0.0398(18) -0.0139(16) -0.0012(13) 0.0002(14)
C36 0.0535(19) 0.0417(19) 0.0292(17) -0.0108(15) -0.0082(14) -0.0130(16)
C12 0.0421(17) 0.050(2) 0.0276(16) -0.0143(15) -0.0131(13) -0.0041(15)
C63 0.0435(18) 0.0457(19) 0.0223(16) -0.0065(14) -0.0092(13) 0.0039(15)
C30 0.0378(16) 0.0344(17) 0.052(2) -0.0227(16) -0.0111(14) 0.0010(13)
C39 0.0328(15) 0.0266(16) 0.0467(19) -0.0116(15) -0.0055(13) 0.0000(13)
C53 0.0332(15) 0.0337(17) 0.0394(18) -0.0105(15) 0.0033(13) -0.0119(13)
C80 0.0220(14) 0.0313(17) 0.058(2) -0.0194(16) -0.0027(13) 0.0012(12)
C1 0.0355(16) 0.0274(17) 0.056(2) -0.0232(16) 0.0081(15) -0.0065(13)
C76 0.0301(15) 0.0318(16) 0.0370(17) -0.0166(14) -0.0029(12) -0.0038(12)
C69 0.058(2) 0.0305(17) 0.050(2) -0.0149(16) -0.0083(16) -0.0087(15)
C62 0.0399(18) 0.059(2) 0.037(2) -0.0110(17) -0.0225(14) 0.0040(16)
C44 0.0472(18) 0.0446(19) 0.0422(19) -0.0208(16) -0.0200(15) -0.0068(15)
C74 0.0445(18) 0.061(2) 0.0349(19) -0.0273(18) -0.0080(14) 0.0013(16)
C81 0.0272(15) 0.0462(19) 0.0397(18) -0.0186(16) 0.0041(13) -0.0039(13)
C51 0.0290(15) 0.0371(18) 0.060(2) -0.0240(17) -0.0022(14) -0.0103(13)
C75 0.0435(18) 0.051(2) 0.047(2) -0.0311(18) -0.0058(14) -0.0090(15)
C32 0.0388(17) 0.044(2) 0.0372(18) -0.0100(16) 0.0076(13) -0.0039(15)
C33 0.0361(17) 0.062(2) 0.0424(19) -0.0320(18) 0.0035(13) -0.0039(15)
C17 0.0309(16) 0.054(2) 0.048(2) -0.0237(17) 0.0026(13) -0.0103(15)
C49 0.0338(16) 0.049(2) 0.0461(19) -0.0264(16) -0.0134(14) -0.0035(14)
C73 0.0421(17) 0.0450(19) 0.0283(17) -0.0117(15) -0.0007(13) 0.0024(15)
C42 0.0270(15) 0.048(2) 0.0475(19) -0.0184(16) 0.0009(13) -0.0125(14)
C13 0.0356(17) 0.054(2) 0.0453(19) -0.0216(17) -0.0205(14) -0.0048(15)
C18 0.0420(18) 0.045(2) 0.061(2) -0.0314(18) -0.0064(15) 0.0034(15)
C37 0.066(2) 0.0346(19) 0.041(2) 0.0023(16) -0.0243(17) -0.0102(17)
C38 0.0487(19) 0.0283(18) 0.060(2) -0.0035(17) -0.0232(17) 0.0060(15)
C21 0.060(2) 0.047(2) 0.042(2) -0.0060(17) -0.0024(16) -0.0134(17)
C29 0.068(2) 0.055(2) 0.0335(18) -0.0224(17) -0.0021(15) -0.0189(18)
C55 0.051(2) 0.038(2) 0.058(2) -0.0038(18) -0.0018(17) -0.0117(16)
C66 0.055(2) 0.071(3) 0.0324(19) -0.0233(18) -0.0067(15) 0.0209(18)
C50 0.0376(17) 0.053(2) 0.068(2) -0.0371(19) -0.0123(16) -0.0113(16)
C57 0.0473(19) 0.042(2) 0.082(3) -0.030(2) -0.0190(18) 0.0061(16)
C20 0.0457(19) 0.064(2) 0.048(2) -0.0274(19) 0.0029(15) -0.0016(17)
C58 0.074(2) 0.046(2) 0.040(2) -0.0116(17) -0.0092(17) 0.0019(18)
C4 0.0236(16) 0.083(3) 0.049(2) -0.013(2) -0.0005(14) -0.0102(16)
C54 0.048(2) 0.057(2) 0.054(2) -0.0223(19) 0.0142(16) -0.0159(17)
C67 0.0456(19) 0.047(2) 0.048(2) 0.0056(18) 0.0009(15) -0.0063(16)

loop_
_atom_type_symbol
_atom_type_description
_atom_type_scat_dispersion_real
_atom_type_scat_dispersion_imag
_atom_type_scat_source
C C 0.0033 0.0016 'International Tables Vol C Tables 4.2.6.8 and 6.1.1.4'
H H 0.0000 0.0000 'International Tables Vol C Tables 4.2.6.8 and 6.1.1.4'
Al Al 0.0645 0.0514 'International Tables Vol C Tables 4.2.6.8 and 6.1.1.4'
N N 0.0061 0.0033 'International Tables Vol C Tables 4.2.6.8 and 6.1.1.4'
P P 0.1023 0.0942 'International Tables Vol C Tables 4.2.6.8 and 6.1.1.4'
Y Y -2.7962 3.5667 'International Tables Vol C Tables 4.2.6.8 and 6.1.1.4'

loop_
_geom_angle_atom_site_label_1
_geom_angle_atom_site_label_2
_geom_angle_atom_site_label_3
_geom_angle
_geom_angle_site_symmetry_1
_geom_angle_site_symmetry_3
_geom_angle_publ_flag
Al2 Y1 Y2 53.703(16) . . ?
Al1 Y1 Y2 53.771(16) . . ?
Al1 Y1 Al2 81.54(2) . . ?
N1 Y1 Y2 143.75(5) . . ?
N1 Y1 Al2 130.88(5) . . ?
N1 Y1 Al1 147.36(5) . . ?
N1 Y1 C9 28.21(6) . . ?
N1 Y1 C6 89.20(8) . . ?
N1 Y1 C3 105.03(8) . . ?
N1 Y1 C1 101.24(8) . . ?
N2 Y1 Y2 159.54(4) . . ?
N2 Y1 Al2 116.52(5) . . ?
N2 Y1 Al1 109.88(5) . . ?
N2 Y1 N1 56.71(6) . . ?
N2 Y1 C9 28.59(6) . . ?
N2 Y1 C6 95.90(9) . . ?
N2 Y1 C2 118.50(7) . . ?
N2 Y1 C3 89.47(9) . . ?
N2 Y1 C1 154.70(9) . . ?
C9 Y1 Y2 171.70(5) . . ?
C9 Y1 Al2 127.12(5) . . ?
C9 Y1 Al1 133.52(5) . . ?
C6 Y1 Y2 85.98(7) . . ?
C6 Y1 Al2 41.68(7) . . ?
C6 Y1 Al1 123.07(7) . . ?
C6 Y1 C9 91.17(9) . . ?
C2 Y1 Y2 41.47(6) . . ?
C2 Y1 Al2 40.57(6) . . ?
C2 Y1 Al1 41.13(6) . . ?
C2 Y1 N1 169.54(8) . . ?
C2 Y1 C9 145.72(8) . . ?
C2 Y1 C6 81.94(9) . . ?
C2 Y1 C3 83.58(9) . . ?
C2 Y1 C1 85.28(9) . . ?
C3 Y1 Y2 84.33(7) . . ?
C3 Y1 Al2 124.02(7) . . ?
C3 Y1 Al1 42.49(7) . . ?
C3 Y1 C9 99.87(8) . . ?
C3 Y1 C6 165.41(10) . . ?
C1 Y1 Y2 43.92(7) . . ?
C1 Y1 Al2 86.84(8) . . ?
C1 Y1 Al1 81.72(7) . . ?
C1 Y1 C9 128.94(8) . . ?
C1 Y1 C6 95.99(11) . . ?
C1 Y1 C3 84.52(11) . . ?
Al2 Y2 Y1 53.602(15) . . ?
Al1 Y2 Y1 53.146(15) . . ?
Al1 Y2 Al2 81.08(2) . . ?
N3 Y2 Y1 166.13(5) . . ?
N3 Y2 Al2 120.47(5) . . ?
N3 Y2 Al1 115.69(5) . . ?
N3 Y2 N4 56.83(6) . . ?
N3 Y2 C46 28.59(6) . . ?
N3 Y2 C8 97.39(9) . . ?
N3 Y2 C2 125.57(7) . . ?
N3 Y2 C5 88.13(9) . . ?
N3 Y2 C1 148.10(9) . . ?
N4 Y2 Y1 137.04(4) . . ?
N4 Y2 Al2 129.74(5) . . ?
N4 Y2 Al1 148.86(5) . . ?
N4 Y2 C46 28.33(6) . . ?
N4 Y2 C8 87.95(8) . . ?
N4 Y2 C2 170.21(8) . . ?
N4 Y2 C5 107.58(9) . . ?
N4 Y2 C1 94.06(9) . . ?
C46 Y2 Y1 165.25(5) . . ?
C46 Y2 Al2 129.06(5) . . ?
C46 Y2 Al1 138.47(5) . . ?
C8 Y2 Y1 84.77(7) . . ?
C8 Y2 Al2 41.94(7) . . ?
C8 Y2 Al1 123.02(7) . . ?
C8 Y2 C46 91.37(8) . . ?
C2 Y2 Y1 40.96(6) . . ?
C2 Y2 Al2 40.49(6) . . ?
C2 Y2 Al1 40.74(6) . . ?
C2 Y2 C46 152.47(7) . . ?
C2 Y2 C8 82.34(9) . . ?
C2 Y2 C5 82.20(10) . . ?
C2 Y2 C1 85.42(9) . . ?
C5 Y2 Y1 86.39(7) . . ?
C5 Y2 Al2 122.68(8) . . ?
C5 Y2 Al1 41.90(7) . . ?
C5 Y2 C46 100.41(8) . . ?
C5 Y2 C8 163.94(10) . . ?
C1 Y2 Y1 44.58(8) . . ?
C1 Y2 Al2 87.27(8) . . ?
C1 Y2 Al1 81.69(7) . . ?
C1 Y2 C46 121.86(9) . . ?
C1 Y2 C8 93.90(10) . . ?
C1 Y2 C5 89.14(11) . . ?
C71 P2 C46 101.14(11) . . ?
C71 P2 C77 100.58(11) . . ?
C77 P2 C46 111.58(11) . . ?
C34 P1 C9 100.75(11) . . ?
C34 P1 C40 100.39(11) . . ?
C40 P1 C9 110.59(11) . . ?
Y1 Al2 Y2 72.696(18) . . ?
C8 Al2 Y1 111.36(10) . . ?
C8 Al2 Y2 57.50(9) . . ?
C6 Al2 Y1 58.68(9) . . ?
C6 Al2 Y2 114.30(11) . . ?
C6 Al2 C8 101.34(14) . . ?
C2 Al2 Y1 51.61(7) . . ?
C2 Al2 Y2 52.23(7) . . ?
C2 Al2 C8 109.57(12) . . ?
C2 Al2 C6 109.77(12) . . ?
C7 Al2 Y1 139.82(10) . . ?
C7 Al2 Y2 138.10(9) . . ?
C7 Al2 C8 108.21(13) . . ?
C7 Al2 C6 106.97(14) . . ?
C7 Al2 C2 119.44(11) . . ?
Y1 Al1 Y2 73.082(18) . . ?
C2 Al1 Y1 52.13(7) . . ?
C2 Al1 Y2 52.29(7) . . ?
C2 Al1 C5 108.98(12) . . ?
C2 Al1 C3 109.66(12) . . ?
C5 Al1 Y1 114.93(11) . . ?
C5 Al1 Y2 57.39(9) . . ?
C5 Al1 C3 101.40(15) . . ?
C3 Al1 Y1 57.60(9) . . ?
C3 Al1 Y2 110.10(10) . . ?
C4 Al1 Y1 135.19(12) . . ?
C4 Al1 Y2 140.13(12) . . ?
C4 Al1 C2 116.62(12) . . ?
C4 Al1 C5 109.63(15) . . ?
C4 Al1 C3 109.47(15) . . ?
C46 N3 Y2 95.27(13) . . ?
C46 N3 C47 124.2(2) . . ?
C47 N3 Y2 140.52(16) . . ?
C9 N1 Y1 93.24(13) . . ?
C9 N1 C10 123.0(2) . . ?
C10 N1 Y1 142.53(15) . . ?
C46 N4 Y2 93.83(14) . . ?
C46 N4 C59 123.6(2) . . ?
C59 N4 Y2 139.65(15) . . ?
C22 N2 Y1 142.59(14) . . ?
C9 N2 Y1 94.91(14) . . ?
C9 N2 C22 122.49(19) . . ?
C27 C22 N2 119.4(2) . . ?
C27 C22 C23 118.8(2) . . ?
C23 C22 N2 121.7(2) . . ?
P1 C9 Y1 174.03(11) . . ?
N1 C9 Y1 58.55(12) . . ?
N1 C9 P1 127.17(16) . . ?
N1 C9 N2 114.8(2) . . ?
N2 C9 Y1 56.50(12) . . ?
N2 C9 P1 117.96(17) . . ?
C22 C27 C28 123.2(2) . . ?
C26 C27 C22 119.0(2) . . ?
C26 C27 C28 117.5(2) . . ?
C35 C34 P1 124.8(2) . . ?
C35 C34 C39 118.1(2) . . ?
C39 C34 P1 116.9(2) . . ?
P2 C46 Y2 175.26(11) . . ?
N3 C46 Y2 56.14(12) . . ?
N3 C46 P2 119.29(16) . . ?
N4 C46 Y2 57.83(12) . . ?
N4 C46 P2 126.83(17) . . ?
N4 C46 N3 113.7(2) . . ?
C60 C59 N4 121.0(2) . . ?
C64 C59 N4 118.5(2) . . ?
C64 C59 C60 120.0(2) . . ?
C59 C60 C68 123.0(2) . . ?
C61 C60 C59 118.2(2) . . ?
C61 C60 C68 118.8(2) . . ?
C72 C71 P2 125.04(19) . . ?
C76 C71 P2 116.3(2) . . ?
C76 C71 C72 118.4(2) . . ?
C59 C64 C65 122.6(2) . . ?
C63 C64 C59 119.0(2) . . ?
C63 C64 C65 118.3(2) . . ?
C15 C10 N1 120.5(2) . . ?
C11 C10 N1 119.1(2) . . ?
C11 C10 C15 120.1(2) . . ?
C48 C47 N3 118.1(2) . . ?
C48 C47 C52 119.6(2) . . ?
C52 C47 N3 122.0(2) . . ?
C27 C28 C30 108.2(2) . . ?
C29 C28 C27 114.5(2) . . ?
C29 C28 C30 109.4(2) . . ?
C41 C40 P1 125.27(19) . . ?
C41 C40 C45 118.2(2) . . ?
C45 C40 P1 115.5(2) . . ?
Al2 C8 Y2 80.56(10) . . ?
C22 C23 C31 124.1(2) . . ?
C24 C23 C22 118.6(2) . . ?
C24 C23 C31 116.9(2) . . ?
C10 C15 C16 122.0(2) . . ?
C14 C15 C10 118.1(2) . . ?
C14 C15 C16 119.6(2) . . ?
C82 C77 P2 123.76(19) . . ?
C82 C77 C78 117.3(2) . . ?
C78 C77 P2 117.20(19) . . ?
Al2 C6 Y1 79.65(10) . . ?
C60 C68 C70 112.9(2) . . ?
C60 C68 C69 110.3(2) . . ?
C70 C68 C69 109.0(2) . . ?
C25 C26 C27 121.8(2) . . ?
C62 C61 C60 121.9(3) . . ?
C10 C11 C19 122.9(2) . . ?
C12 C11 C10 118.8(2) . . ?
C12 C11 C19 118.0(2) . . ?
C36 C35 C34 120.7(3) . . ?
C81 C82 C77 121.2(3) . . ?
C15 C16 C17 114.5(2) . . ?
C15 C16 C18 109.0(2) . . ?
C18 C16 C17 108.3(2) . . ?
Y1 C2 Y2 97.58(8) . . ?
Al2 C2 Y1 87.82(9) . . ?
Al2 C2 Y2 87.28(9) . . ?
Al2 C2 Al1 171.50(13) . . ?
Al1 C2 Y1 86.74(9) . . ?
Al1 C2 Y2 86.97(9) . . ?
C23 C31 C32 108.4(2) . . ?
C23 C31 C33 113.6(2) . . ?
C33 C31 C32 109.9(2) . . ?
C73 C72 C71 120.9(3) . . ?
C64 C65 C66 110.7(2) . . ?
C64 C65 C67 112.5(2) . . ?
C67 C65 C66 110.8(3) . . ?
C47 C48 C56 124.0(2) . . ?
C49 C48 C47 118.6(3) . . ?
C49 C48 C56 117.1(2) . . ?
Al1 C5 Y2 80.72(11) . . ?
C25 C24 C23 121.9(3) . . ?
C40 C41 C42 120.8(3) . . ?
C79 C78 C77 121.2(3) . . ?
C42 C43 C44 119.7(2) . . ?
C11 C19 C21 110.0(2) . . ?
C20 C19 C11 112.8(2) . . ?
C20 C19 C21 110.9(3) . . ?
C44 C45 C40 120.0(3) . . ?
C47 C52 C53 125.1(2) . . ?
C51 C52 C47 117.7(3) . . ?
C51 C52 C53 116.9(2) . . ?
C80 C79 C78 120.4(3) . . ?
C48 C56 C57 109.4(2) . . ?
C48 C56 C58 114.6(2) . . ?
C57 C56 C58 110.0(3) . . ?
C13 C14 C15 121.8(3) . . ?
Al1 C3 Y1 79.91(10) . . ?
C26 C25 C24 118.9(2) . . ?
C37 C36 C35 120.2(3) . . ?
C13 C12 C11 121.0(3) . . ?
C62 C63 C64 121.1(3) . . ?
C38 C39 C34 120.7(3) . . ?
C52 C53 C55 114.3(3) . . ?
C52 C53 C54 109.6(2) . . ?
C55 C53 C54 109.2(3) . . ?
C81 C80 C79 119.5(3) . . ?
Y2 C1 Y1 91.50(11) . . ?
C75 C76 C71 120.5(3) . . ?
C61 C62 C63 119.6(3) . . ?
C43 C44 C45 121.0(3) . . ?
C75 C74 C73 120.4(3) . . ?
C80 C81 C82 120.4(3) . . ?
C50 C51 C52 122.2(3) . . ?
C74 C75 C76 120.3(3) . . ?
C50 C49 C48 121.7(3) . . ?
C72 C73 C74 119.5(3) . . ?
C43 C42 C41 120.4(3) . . ?
C14 C13 C12 119.9(2) . . ?
C38 C37 C36 119.8(3) . . ?
C37 C38 C39 120.4(3) . . ?
C49 C50 C51 119.2(3) . . ?

loop_
_geom_bond_atom_site_label_1
_geom_bond_atom_site_label_2
_geom_bond_distance
_geom_bond_site_symmetry_2
_geom_bond_publ_flag
Y1 Y2 3.6144(4) . ?
Y1 Al2 3.0472(8) . ?
Y1 Al1 3.0230(8) . ?
Y1 N1 2.4122(19) . ?
Y1 N2 2.363(2) . ?
Y1 C9 2.823(2) . ?
Y1 C6 2.646(3) . ?
Y1 C2 2.390(2) . ?
Y1 C3 2.593(3) . ?
Y1 C1 2.538(3) . ?
Y2 Al2 3.0512(8) . ?
Y2 Al1 3.0475(8) . ?
Y2 N3 2.359(2) . ?
Y2 N4 2.400(2) . ?
Y2 C46 2.828(2) . ?
Y2 C8 2.609(3) . ?
Y2 C2 2.414(2) . ?
Y2 C5 2.601(3) . ?
Y2 C1 2.508(3) . ?
P2 C46 1.879(2) . ?
P2 C71 1.833(3) . ?
P2 C77 1.849(2) . ?
P1 C9 1.886(2) . ?
P1 C34 1.839(3) . ?
P1 C40 1.844(2) . ?
Al2 C8 2.067(3) . ?
Al2 C6 2.060(3) . ?
Al2 C2 1.983(3) . ?
Al2 C7 1.968(3) . ?
Al1 C2 1.992(3) . ?
Al1 C5 2.062(3) . ?
Al1 C3 2.074(3) . ?
Al1 C4 1.961(3) . ?
N3 C46 1.359(3) . ?
N3 C47 1.442(3) . ?
N1 C9 1.336(3) . ?
N1 C10 1.445(3) . ?
N4 C46 1.345(3) . ?
N4 C59 1.440(3) . ?
N2 C22 1.436(3) . ?
N2 C9 1.356(3) . ?
C22 C27 1.420(3) . ?
C22 C23 1.423(3) . ?
C27 C28 1.522(4) . ?
C27 C26 1.389(4) . ?
C34 C35 1.390(4) . ?
C34 C39 1.396(4) . ?
C59 C60 1.414(3) . ?
C59 C64 1.407(4) . ?
C60 C68 1.515(4) . ?
C60 C61 1.396(3) . ?
C71 C72 1.395(4) . ?
C71 C76 1.394(3) . ?
C64 C65 1.526(4) . ?
C64 C63 1.396(4) . ?
C10 C15 1.419(3) . ?
C10 C11 1.404(4) . ?
C47 C48 1.413(4) . ?
C47 C52 1.418(4) . ?
C28 C30 1.533(4) . ?
C28 C29 1.520(4) . ?
C40 C41 1.391(4) . ?
C40 C45 1.397(3) . ?
C23 C31 1.530(4) . ?
C23 C24 1.393(4) . ?
C15 C16 1.518(4) . ?
C15 C14 1.392(3) . ?
C77 C82 1.394(4) . ?
C77 C78 1.394(3) . ?
C68 C70 1.533(4) . ?
C68 C69 1.533(4) . ?
C26 C25 1.380(4) . ?
C61 C62 1.373(4) . ?
C11 C19 1.528(4) . ?
C11 C12 1.400(3) . ?
C35 C36 1.388(4) . ?
C82 C81 1.389(4) . ?
C16 C17 1.535(4) . ?
C16 C18 1.525(4) . ?
C31 C32 1.539(4) . ?
C31 C33 1.532(4) . ?
C72 C73 1.386(4) . ?
C65 C66 1.530(4) . ?
C65 C67 1.526(4) . ?
C48 C56 1.520(4) . ?
C48 C49 1.400(4) . ?
C24 C25 1.381(4) . ?
C41 C42 1.393(4) . ?
C78 C79 1.386(4) . ?
C43 C44 1.369(4) . ?
C43 C42 1.367(4) . ?
C19 C21 1.528(4) . ?
C19 C20 1.528(4) . ?
C45 C44 1.396(4) . ?
C52 C53 1.517(4) . ?
C52 C51 1.401(4) . ?
C79 C80 1.377(4) . ?
C56 C57 1.532(4) . ?
C56 C58 1.533(4) . ?
C14 C13 1.371(4) . ?
C36 C37 1.378(4) . ?
C12 C13 1.375(4) . ?
C63 C62 1.378(4) . ?
C39 C38 1.387(4) . ?
C53 C55 1.527(4) . ?
C53 C54 1.538(4) . ?
C80 C81 1.371(4) . ?
C76 C75 1.389(4) . ?
C74 C75 1.366(4) . ?
C74 C73 1.390(4) . ?
C51 C50 1.376(4) . ?
C49 C50 1.367(4) . ?
C37 C38 1.372(5) . ?
